data_1533197
loop_
_publ_author_name
'Galdecki, Z.'
'Glovka, M.L.'

_publ_section_title
;
 Refinement of Parameters of Light Atoms in Presence of Heavy Atoms
 Exemplified by Rubidium Tetrathiocyanatobismuthate(III)
;
_journal_name_full 'Polish Journal of Chemistry'
_journal_page_first 787
_journal_page_last 791
_journal_volume 52
_journal_year 1978
_chemical_formula_sum 'Bi Rb'
_chemical_name_systematic 'Rb Bi (S C N)4'
_space_group_IT_number 18
_symmetry_space_group_name_Hall 'P 2 2ab'
_symmetry_space_group_name_H-M 'P 21 21 2'
_cell_angle_alpha 90
_cell_angle_beta 90
_cell_angle_gamma 90
_cell_formula_units_Z 2
_cell_length_a 11.235
_cell_length_b 7.639
_cell_length_c 6.515
_cell_volume 559.144
_citation_journal_id_ASTM PJCHDQ
_cod_data_source_file Galdecki_PJCHDQ_1978_462.cif
_cod_data_source_block Bi1Rb1
_cod_original_cell_volume 559.1444
_cod_original_formula_sum 'Bi1 Rb1'
_cod_database_code 1533197

loop_
_symmetry_equiv_pos_as_xyz
x,y,z
-x,-y,z
x+1/2,-y+1/2,-z
-x+1/2,y+1/2,-z

loop_
_atom_site_label
_atom_site_type_symbol
_atom_site_fract_x
_atom_site_fract_y
_atom_site_fract_z
_atom_site_occupancy
_atom_site_U_iso_or_equiv
Rb1 Rb+1 0 0.5 0.683 1 0.0
Bi1 Bi+3 0 0 0.068 1 0.0
